data_1533715
loop_
_publ_author_name
'Tripathi, A.'
'Medvedev, D.G.'
'Delgado, J.'
'Clearfield, A.'

_publ_section_title
;
 Optimizing Cs-exchange in titanosilicate with the mineral
 pharmacosiderite topology: framework substitution of Nb and Ge
;
_journal_name_full 'Journal of Solid State Chemistry'
_journal_page_first 2903
_journal_page_last 2915
_journal_volume 177
_journal_year 2004
_chemical_formula_sum 'Cs0.36 Ge1.75 H18.14 O23.26 Si1.53 Ti3.72'
_chemical_name_systematic
;
H3.62 Cs0.36 (Ti O)3.72 (Ge O)0.28 (Si O4)1.53 (Ge O4)1.47 (H2 O)7.26
;
_space_group_IT_number 215
_symmetry_space_group_name_Hall 'P -4 2 3'
_symmetry_space_group_name_H-M 'P -4 3 m'
_cell_angle_alpha 90
_cell_angle_beta 90
_cell_angle_gamma 90
_cell_formula_units_Z 1
_cell_length_a 7.9275
_cell_length_b 7.9275
_cell_length_c 7.9275
_cell_volume 498.206
_citation_journal_id_ASTM JSSCBI
_cod_data_source_file Tripathi_JSSCBI_2004_1825.cif
_cod_data_source_block H18.14Cs0.36Ge1.75O23.26Si1.53Ti3.72
_cod_original_cell_volume 498.2057
_cod_original_formula_sum 'H18.14 Cs0.36 Ge1.75 O23.26 Si1.53 Ti3.72'
_cod_database_code 1533715

loop_
_symmetry_equiv_pos_as_xyz
x,y,z
y,-x,-z
-x,-y,z
-y,x,-z
x,-y,-z
-y,-x,z
-x,y,-z
y,x,z
z,x,y
x,-z,-y
-z,-x,y
-x,z,-y
z,-x,-y
-x,-z,y
-z,x,-y
x,z,y
y,z,x
y,-z,-x
-z,-y,x
-y,z,-x
z,y,x
-y,-z,x
-z,y,-x
z,-y,-x

loop_
_atom_site_label
_atom_site_type_symbol
_atom_site_fract_x
_atom_site_fract_y
_atom_site_fract_z
_atom_site_occupancy
_atom_site_U_iso_or_equiv
Ti1 Ti+4 0.1478 0.1478 0.1478 0.93 0.0
O2 O-2 0.1125 0.1125 0.8875 1 0.0
Ge1 Ge+4 0.1478 0.1478 0.1478 0.07 0.0
Si1 Si+4 0.5 0 0 0.51 0.0
O1 O-2 0.3802 0.1216 0.1216 1 0.0
O3 O-2 0.3104 0.3104 0.6896 1 0.0
O5 O-2 0.5 0.5 0.0518 0.44 0.0
Cs1 Cs+1 0.5 0.5 0.0518 0.06 0.0
O4 O-2 0.5 0.5 0.5 0.62 0.0
Ge2 Ge+4 0.5 0 0 0.49 0.0
